data_7246707
loop_
_publ_author_name
'Manoharan, Deepak'
'Ahmad, Shamim'
'Emmerling, Franziska'
'Bhattacharya, Biswajit'
'Ghosh, Soumyajit'

_publ_section_title
;
 Stress and light sensitive dual-mechanical property of acylhydrazone
 crystal
;
_journal_issue 21
_journal_name_full CrystEngComm
_journal_page_first 3237
_journal_page_last 3244
_journal_paper_doi 10.1039/D3CE00296A
_journal_volume 25
_journal_year 2023
_chemical_formula_moiety 'C22 H15 Br N2 O'
_chemical_formula_sum 'C22 H15 Br N2 O'
_chemical_formula_weight 403.27
_space_group_crystal_system monoclinic
_space_group_IT_number 14
_space_group_name_Hall '-P 2ybc'
_space_group_name_H-M_alt 'P 1 21/c 1'
_atom_sites_solution_hydrogens geom
_atom_sites_solution_primary dual
_audit_creation_date 2022-02-17
_audit_creation_method
;
Olex2 1.5
(compiled 2021.12.09 svn.r5202d8cf for OlexSys, GUI svn.r6439)
;
_audit_update_record
;
2023-03-02 deposited with the CCDC.	2023-05-01 downloaded from the CCDC.
;
_cell_angle_alpha 90
_cell_angle_beta 93.751(4)
_cell_angle_gamma 90
_cell_formula_units_Z 4
_cell_length_a 4.3315(4)
_cell_length_b 18.5293(17)
_cell_length_c 21.324(2)
_cell_measurement_reflns_used 400
_cell_measurement_temperature 150.00
_cell_measurement_theta_max 26.72
_cell_measurement_theta_min 2.21
_cell_volume 1707.8(3)
_computing_molecular_graphics 'Olex2 1.5 (Dolomanov et al., 2009)'
_computing_publication_material 'Olex2 1.5 (Dolomanov et al., 2009)'
_computing_structure_refinement 'SHELXL 2013/4 (Sheldrick, 2015)'
_computing_structure_solution 'SHELXT 2018/2 (Sheldrick, 2018)'
_diffrn_ambient_temperature 150.00
_diffrn_measured_fraction_theta_full 0.999
_diffrn_measured_fraction_theta_max 0.995
_diffrn_measurement_device_type 'Bruker D8 Venture'
_diffrn_measurement_method '\w scans'
_diffrn_radiation_type MoK\a
_diffrn_radiation_wavelength 0.71073
_diffrn_reflns_av_R_equivalents 0.0793
_diffrn_reflns_av_unetI/netI 0.0283
_diffrn_reflns_Laue_measured_fraction_full 0.999
_diffrn_reflns_Laue_measured_fraction_max 0.995
_diffrn_reflns_limit_h_max 5
_diffrn_reflns_limit_h_min -5
_diffrn_reflns_limit_k_max 23
_diffrn_reflns_limit_k_min -23
_diffrn_reflns_limit_l_max 26
_diffrn_reflns_limit_l_min -26
_diffrn_reflns_number 64457
_diffrn_reflns_point_group_measured_fraction_full 0.999
_diffrn_reflns_point_group_measured_fraction_max 0.995
_diffrn_reflns_theta_full 25.242
_diffrn_reflns_theta_max 26.723
_diffrn_reflns_theta_min 2.207
_diffrn_source 'fine-focus sealed tube'
_exptl_absorpt_coefficient_mu 2.420
_exptl_absorpt_correction_T_max 0.968
_exptl_absorpt_correction_T_min 0.837
_exptl_absorpt_correction_type multi-scan
_exptl_absorpt_process_details
;
'XPREP' - A PROGRAM DATA PREPARATION & RECIPROCAL 
SPACE EXPLORATION,
Bruker Analytical X-ray Systems, 1997
;
_exptl_crystal_colour Yellow
_exptl_crystal_density_diffrn 1.568
_exptl_crystal_description Neddle
_exptl_crystal_F_000 816
_exptl_crystal_size_max 0.42
_exptl_crystal_size_mid 00.11
_refine_diff_density_max 0.850
_refine_diff_density_min -0.340
_refine_diff_density_rms 0.067
_refine_ls_extinction_method none
_refine_ls_goodness_of_fit_ref 1.038
_refine_ls_hydrogen_treatment constr
_refine_ls_matrix_type full
_refine_ls_number_parameters 235
_refine_ls_number_reflns 3620
_refine_ls_number_restraints 0
_refine_ls_restrained_S_all 1.038
_refine_ls_R_factor_all 0.0624
_refine_ls_R_factor_gt 0.0425
_refine_ls_shift/su_max 0.001
_refine_ls_shift/su_mean 0.000
_refine_ls_structure_factor_coef Fsqd
_refine_ls_weighting_details 'w=1/[\s^2^(Fo^2^)+(0.0522P)^2^+1.6924P] where P=(Fo^2^+2Fc^2^)/3'
_refine_ls_weighting_scheme calc
_refine_ls_wR_factor_gt 0.1017
_refine_ls_wR_factor_ref 0.1149
_reflns_Friedel_coverage 0.000
_reflns_number_gt 2786
_reflns_number_total 3620
_reflns_threshold_expression 'I > 2\s(I)'
_cod_data_source_file d3ce00296a5.cif
_cod_data_source_block bb146
_cod_depositor_comments 'Adding full bibliography for 7246707.cif.'
_cod_database_code 7246707
_shelxl_version_number 2013-4
_shelx_space_group_comment
;
The symmetry employed for this shelxl refinement is uniquely defined
by the following loop, which should always be used as a source of
symmetry information in preference to the above space-group names.
They are only intended as comments.
;
_olex2_refinement_description
;
1. Fixed Uiso
 At 1.2 times of:
  All C(H) groups, All N(H) groups
2.a Aromatic/amide H refined with riding coordinates:
 N2(H2), C19(H19), C18(H18), C9(H9), C4(H4), C22(H22), C21(H21), C7(H7),
 C5(H5), C1(H1), C6(H6), C11(H11), C14(H14), C12(H12), C13(H13)
;
_olex2_submission_special_instructions 'No special instructions were received'

loop_
_space_group_symop_operation_xyz
'x, y, z'
'-x, y+1/2, -z+1/2'
'-x, -y, -z'
'x, -y-1/2, z-1/2'

loop_
_atom_site_label
_atom_site_type_symbol
_atom_site_fract_x
_atom_site_fract_y
_atom_site_fract_z
_atom_site_U_iso_or_equiv
_atom_site_adp_type
_atom_site_occupancy
_atom_site_site_symmetry_order
_atom_site_calc_flag
_atom_site_refinement_flags_posn
_atom_site_refinement_flags_adp
_atom_site_refinement_flags_occupancy
_atom_site_disorder_assembly
_atom_site_disorder_group
Br1 Br 0.06344(8) -0.00393(2) 0.40016(2) 0.05555(15) Uani 1 1 d . . . . .
O1 O 0.8291(5) 0.31327(12) 0.37681(10) 0.0471(5) Uani 1 1 d . . . . .
N2 N 0.8661(6) 0.30811(12) 0.48376(11) 0.0373(5) Uani 1 1 d . . . . .
H2 H 0.7948 0.2886 0.5175 0.045 Uiso 1 1 calc R U . . .
N1 N 1.0798(6) 0.36274(14) 0.48927(12) 0.0423(6) Uani 1 1 d . . . . .
C3 C 1.0475(7) 0.29907(14) 0.63144(13) 0.0341(6) Uani 1 1 d . . . . .
C17 C 0.5728(7) 0.21683(16) 0.42457(13) 0.0365(6) Uani 1 1 d . . . . .
C8 C 0.9191(7) 0.28443(15) 0.69082(13) 0.0369(6) Uani 1 1 d . . . . .
C15 C 0.8389(7) 0.42239(15) 0.63520(14) 0.0371(6) Uani 1 1 d . . . . .
C19 C 0.4420(7) 0.10035(16) 0.46603(14) 0.0413(7) Uani 1 1 d . . . . .
H19 H 0.4594 0.0654 0.4987 0.050 Uiso 1 1 calc R U . . .
C10 C 0.7090(7) 0.40603(15) 0.69362(14) 0.0397(7) Uani 1 1 d . . . . .
C18 C 0.6007(7) 0.16490(15) 0.47196(14) 0.0387(7) Uani 1 1 d . . . . .
H18 H 0.7305 0.1740 0.5088 0.046 Uiso 1 1 calc R U . . .
C2 C 1.0011(7) 0.36862(14) 0.60435(13) 0.0350(6) Uani 1 1 d . . . . .
C9 C 0.7514(7) 0.33734(16) 0.71953(14) 0.0397(7) Uani 1 1 d . . . . .
H9 H 0.6627 0.3265 0.7580 0.048 Uiso 1 1 calc R U . . .
C16 C 0.7647(7) 0.28421(16) 0.42519(13) 0.0383(7) Uani 1 1 d . . . . .
C20 C 0.2577(7) 0.08728(16) 0.41196(14) 0.0408(7) Uani 1 1 d . . . . .
C4 C 1.2192(7) 0.24391(15) 0.60361(15) 0.0390(7) Uani 1 1 d . . . . .
H4 H 1.3045 0.2527 0.5644 0.047 Uiso 1 1 calc R U . . .
C22 C 0.3771(7) 0.20305(17) 0.37141(14) 0.0411(7) Uani 1 1 d . . . . .
H22 H 0.3520 0.2384 0.3392 0.049 Uiso 1 1 calc R U . . .
C21 C 0.2196(7) 0.13846(18) 0.36518(15) 0.0444(7) Uani 1 1 d . . . . .
H21 H 0.0860 0.1293 0.3289 0.053 Uiso 1 1 calc R U . . .
C7 C 0.9723(8) 0.21501(16) 0.71884(14) 0.0447(8) Uani 1 1 d . . . . .
H7 H 0.8889 0.2044 0.7579 0.054 Uiso 1 1 calc R U . . .
C5 C 1.2644(8) 0.17845(16) 0.63199(16) 0.0452(7) Uani 1 1 d . . . . .
H5 H 1.3799 0.1422 0.6125 0.054 Uiso 1 1 calc R U . . .
C1 C 1.1393(7) 0.38815(16) 0.54454(15) 0.0415(7) Uani 1 1 d . . . . .
H1 H 1.2935 0.4247 0.5479 0.050 Uiso 1 1 calc R U . . .
C6 C 1.1394(8) 0.16434(16) 0.69060(16) 0.0487(8) Uani 1 1 d . . . . .
H6 H 1.1736 0.1187 0.7102 0.058 Uiso 1 1 calc R U . . .
C11 C 0.5367(8) 0.46060(18) 0.72356(17) 0.0504(8) Uani 1 1 d . . . . .
H11 H 0.4472 0.4502 0.7620 0.061 Uiso 1 1 calc R U . . .
C14 C 0.7973(8) 0.49354(15) 0.61055(17) 0.0458(7) Uani 1 1 d . . . . .
H14 H 0.8854 0.5059 0.5723 0.055 Uiso 1 1 calc R U . . .
C12 C 0.5001(8) 0.52743(19) 0.69737(19) 0.0577(10) Uani 1 1 d . . . . .
H12 H 0.3836 0.5631 0.7174 0.069 Uiso 1 1 calc R U . . .
C13 C 0.6351(8) 0.54364(17) 0.64054(19) 0.0557(9) Uani 1 1 d . . . . .
H13 H 0.6113 0.5906 0.6231 0.067 Uiso 1 1 calc R U . . .

loop_
_atom_site_aniso_label
_atom_site_aniso_U_11
_atom_site_aniso_U_22
_atom_site_aniso_U_33
_atom_site_aniso_U_23
_atom_site_aniso_U_13
_atom_site_aniso_U_12
Br1 0.0493(2) 0.0484(2) 0.0676(3) -0.01768(16) -0.00675(16) -0.00224(15)
O1 0.0574(15) 0.0455(12) 0.0394(12) 0.0049(9) 0.0103(10) 0.0104(10)
N2 0.0387(14) 0.0358(12) 0.0379(13) 0.0039(10) 0.0068(10) -0.0031(10)
N1 0.0380(15) 0.0406(14) 0.0487(15) 0.0080(11) 0.0061(11) -0.0032(11)
C3 0.0350(16) 0.0291(13) 0.0370(15) -0.0010(11) -0.0064(12) -0.0074(11)
C17 0.0334(16) 0.0396(15) 0.0367(14) -0.0039(12) 0.0044(11) 0.0119(12)
C8 0.0402(17) 0.0353(14) 0.0341(14) 0.0026(11) -0.0068(12) -0.0131(12)
C15 0.0362(16) 0.0293(13) 0.0446(16) -0.0013(11) -0.0057(12) -0.0083(11)
C19 0.0449(18) 0.0367(15) 0.0416(16) -0.0033(12) -0.0019(13) 0.0054(13)
C10 0.0387(17) 0.0370(15) 0.0428(16) -0.0096(12) -0.0020(13) -0.0107(12)
C18 0.0405(17) 0.0372(15) 0.0377(15) -0.0046(12) -0.0020(13) 0.0070(12)
C2 0.0357(16) 0.0294(13) 0.0393(15) 0.0016(11) -0.0020(12) -0.0062(11)
C9 0.0435(18) 0.0418(16) 0.0334(14) -0.0049(12) 0.0005(12) -0.0148(13)
C16 0.0389(17) 0.0398(15) 0.0369(15) 0.0017(12) 0.0071(12) 0.0138(12)
C20 0.0331(16) 0.0428(16) 0.0462(17) -0.0103(13) 0.0006(13) 0.0054(12)
C4 0.0383(17) 0.0344(14) 0.0433(16) 0.0004(12) -0.0043(13) -0.0024(12)
C22 0.0363(17) 0.0484(17) 0.0385(15) -0.0005(13) 0.0026(12) 0.0151(13)
C21 0.0370(17) 0.0549(18) 0.0403(16) -0.0128(14) -0.0035(13) 0.0129(14)
C7 0.059(2) 0.0360(15) 0.0372(15) 0.0059(12) -0.0100(14) -0.0159(14)
C5 0.0424(18) 0.0340(15) 0.0571(19) -0.0045(13) -0.0122(15) 0.0000(13)
C1 0.0419(18) 0.0359(15) 0.0465(17) 0.0080(13) 0.0021(14) -0.0057(12)
C6 0.059(2) 0.0329(15) 0.0516(19) 0.0102(13) -0.0171(16) -0.0101(14)
C11 0.046(2) 0.0509(19) 0.0545(19) -0.0183(15) 0.0025(15) -0.0108(15)
C14 0.0463(19) 0.0299(15) 0.060(2) 0.0023(13) -0.0040(15) -0.0042(13)
C12 0.050(2) 0.0399(17) 0.082(3) -0.0247(18) -0.0017(19) -0.0038(15)
C13 0.054(2) 0.0307(15) 0.080(3) -0.0041(15) -0.0100(19) -0.0019(14)

loop_
_atom_type_symbol
_atom_type_description
_atom_type_scat_dispersion_real
_atom_type_scat_dispersion_imag
_atom_type_scat_source
C C 0.0033 0.0016 'International Tables Vol C Tables 4.2.6.8 and 6.1.1.4'
H H 0.0000 0.0000 'International Tables Vol C Tables 4.2.6.8 and 6.1.1.4'
Br Br -0.2901 2.4595 'International Tables Vol C Tables 4.2.6.8 and 6.1.1.4'
N N 0.0061 0.0033 'International Tables Vol C Tables 4.2.6.8 and 6.1.1.4'
O O 0.0106 0.0060 'International Tables Vol C Tables 4.2.6.8 and 6.1.1.4'

loop_
_geom_angle_atom_site_label_1
_geom_angle_atom_site_label_2
_geom_angle_atom_site_label_3
_geom_angle
_geom_angle_site_symmetry_1
_geom_angle_site_symmetry_3
_geom_angle_publ_flag
N1 N2 H2 120.3 . . ?
C16 N2 H2 120.3 . . ?
C16 N2 N1 119.4(2) . . ?
C1 N1 N2 116.4(3) . . ?
C2 C3 C8 118.4(3) . . ?
C4 C3 C8 118.4(3) . . ?
C4 C3 C2 123.2(3) . . ?
C18 C17 C16 123.1(3) . . ?
C22 C17 C18 118.8(3) . . ?
C22 C17 C16 117.8(3) . . ?
C9 C8 C3 119.9(3) . . ?
C9 C8 C7 121.8(3) . . ?
C7 C8 C3 118.4(3) . . ?
C2 C15 C10 119.6(3) . . ?
C2 C15 C14 122.5(3) . . ?
C14 C15 C10 118.0(3) . . ?
C18 C19 H19 120.5 . . ?
C20 C19 H19 120.5 . . ?
C20 C19 C18 119.0(3) . . ?
C9 C10 C15 119.2(3) . . ?
C9 C10 C11 121.8(3) . . ?
C11 C10 C15 119.0(3) . . ?
C17 C18 H18 119.6 . . ?
C19 C18 C17 120.8(3) . . ?
C19 C18 H18 119.6 . . ?
C3 C2 C1 121.0(3) . . ?
C15 C2 C3 120.9(3) . . ?
C15 C2 C1 118.0(2) . . ?
C8 C9 C10 122.0(3) . . ?
C8 C9 H9 119.0 . . ?
C10 C9 H9 119.0 . . ?
O1 C16 N2 123.7(3) . . ?
O1 C16 C17 121.4(3) . . ?
N2 C16 C17 114.9(2) . . ?
C19 C20 Br1 119.6(2) . . ?
C21 C20 Br1 119.1(2) . . ?
C21 C20 C19 121.3(3) . . ?
C3 C4 H4 119.3 . . ?
C5 C4 C3 121.3(3) . . ?
C5 C4 H4 119.3 . . ?
C17 C22 H22 119.7 . . ?
C21 C22 C17 120.5(3) . . ?
C21 C22 H22 119.7 . . ?
C20 C21 C22 119.5(3) . . ?
C20 C21 H21 120.3 . . ?
C22 C21 H21 120.3 . . ?
C8 C7 H7 119.5 . . ?
C6 C7 C8 121.0(3) . . ?
C6 C7 H7 119.5 . . ?
C4 C5 H5 119.9 . . ?
C4 C5 C6 120.2(3) . . ?
C6 C5 H5 119.9 . . ?
N1 C1 C2 129.2(3) . . ?
N1 C1 H1 115.4 . . ?
C2 C1 H1 115.4 . . ?
C7 C6 C5 120.7(3) . . ?
C7 C6 H6 119.6 . . ?
C5 C6 H6 119.6 . . ?
C10 C11 H11 119.7 . . ?
C12 C11 C10 120.6(3) . . ?
C12 C11 H11 119.7 . . ?
C15 C14 H14 119.4 . . ?
C13 C14 C15 121.2(3) . . ?
C13 C14 H14 119.4 . . ?
C11 C12 H12 120.0 . . ?
C11 C12 C13 120.1(3) . . ?
C13 C12 H12 120.0 . . ?
C14 C13 C12 121.2(3) . . ?
C14 C13 H13 119.4 . . ?
C12 C13 H13 119.4 . . ?

loop_
_geom_bond_atom_site_label_1
_geom_bond_atom_site_label_2
_geom_bond_distance
_geom_bond_site_symmetry_2
_geom_bond_publ_flag
Br1 C20 1.897(3) . ?
O1 C16 1.212(3) . ?
N2 H2 0.8800 . ?
N2 N1 1.371(4) . ?
N2 C16 1.370(4) . ?
N1 C1 1.280(4) . ?
C3 C8 1.442(4) . ?
C3 C2 1.421(4) . ?
C3 C4 1.417(4) . ?
C17 C18 1.395(4) . ?
C17 C16 1.500(4) . ?
C17 C22 1.394(4) . ?
C8 C9 1.386(4) . ?
C8 C7 1.431(4) . ?
C15 C10 1.432(4) . ?
C15 C2 1.407(4) . ?
C15 C14 1.426(4) . ?
C19 H19 0.9500 . ?
C19 C18 1.381(4) . ?
C19 C20 1.380(4) . ?
C10 C9 1.395(4) . ?
C10 C11 1.432(4) . ?
C18 H18 0.9500 . ?
C2 C1 1.488(4) . ?
C9 H9 0.9500 . ?
C20 C21 1.378(5) . ?
C4 H4 0.9500 . ?
C4 C5 1.364(4) . ?
C22 H22 0.9500 . ?
C22 C21 1.380(5) . ?
C21 H21 0.9500 . ?
C7 H7 0.9500 . ?
C7 C6 1.351(5) . ?
C5 H5 0.9500 . ?
C5 C6 1.418(5) . ?
C1 H1 0.9500 . ?
C6 H6 0.9500 . ?
C11 H11 0.9500 . ?
C11 C12 1.363(5) . ?
C14 H14 0.9500 . ?
C14 C13 1.350(5) . ?
C12 H12 0.9500 . ?
C12 C13 1.412(5) . ?
C13 H13 0.9500 . ?

loop_
_geom_torsion_atom_site_label_1
_geom_torsion_atom_site_label_2
_geom_torsion_atom_site_label_3
_geom_torsion_atom_site_label_4
_geom_torsion
_geom_torsion_site_symmetry_1
_geom_torsion_site_symmetry_2
_geom_torsion_site_symmetry_3
_geom_torsion_site_symmetry_4
_geom_torsion_publ_flag
Br1 C20 C21 C22 -175.5(2) . . . . ?
N2 N1 C1 C2 -2.3(5) . . . . ?
N1 N2 C16 O1 -7.7(4) . . . . ?
N1 N2 C16 C17 170.4(2) . . . . ?
C3 C8 C9 C10 -1.9(4) . . . . ?
C3 C8 C7 C6 0.2(4) . . . . ?
C3 C2 C1 N1 66.1(4) . . . . ?
C3 C4 C5 C6 -0.1(4) . . . . ?
C17 C22 C21 C20 -0.2(4) . . . . ?
C8 C3 C2 C15 1.2(4) . . . . ?
C8 C3 C2 C1 177.3(3) . . . . ?
C8 C3 C4 C5 -0.2(4) . . . . ?
C8 C7 C6 C5 -0.6(5) . . . . ?
C15 C10 C9 C8 0.8(4) . . . . ?
C15 C10 C11 C12 -0.9(4) . . . . ?
C15 C2 C1 N1 -117.7(4) . . . . ?
C15 C14 C13 C12 -0.1(5) . . . . ?
C19 C20 C21 C22 2.3(5) . . . . ?
C10 C15 C2 C3 -2.3(4) . . . . ?
C10 C15 C2 C1 -178.5(3) . . . . ?
C10 C15 C14 C13 -1.4(5) . . . . ?
C10 C11 C12 C13 -0.6(5) . . . . ?
C18 C17 C16 O1 150.9(3) . . . . ?
C18 C17 C16 N2 -27.3(4) . . . . ?
C18 C17 C22 C21 -1.5(4) . . . . ?
C18 C19 C20 Br1 175.1(2) . . . . ?
C18 C19 C20 C21 -2.7(5) . . . . ?
C2 C3 C8 C9 0.9(4) . . . . ?
C2 C3 C8 C7 -178.5(3) . . . . ?
C2 C3 C4 C5 178.4(3) . . . . ?
C2 C15 C10 C9 1.3(4) . . . . ?
C2 C15 C10 C11 -178.2(3) . . . . ?
C2 C15 C14 C13 178.6(3) . . . . ?
C9 C8 C7 C6 -179.2(3) . . . . ?
C9 C10 C11 C12 179.7(3) . . . . ?
C16 N2 N1 C1 172.4(3) . . . . ?
C16 C17 C18 C19 -173.2(3) . . . . ?
C16 C17 C22 C21 173.1(3) . . . . ?
C20 C19 C18 C17 0.9(4) . . . . ?
C4 C3 C8 C9 179.6(3) . . . . ?
C4 C3 C8 C7 0.2(4) . . . . ?
C4 C3 C2 C15 -177.5(3) . . . . ?
C4 C3 C2 C1 -1.3(4) . . . . ?
C4 C5 C6 C7 0.6(5) . . . . ?
C22 C17 C18 C19 1.1(4) . . . . ?
C22 C17 C16 O1 -23.5(4) . . . . ?
C22 C17 C16 N2 158.4(3) . . . . ?
C7 C8 C9 C10 177.5(3) . . . . ?
C11 C10 C9 C8 -179.7(3) . . . . ?
C11 C12 C13 C14 1.1(5) . . . . ?
C14 C15 C10 C9 -178.7(3) . . . . ?
C14 C15 C10 C11 1.8(4) . . . . ?
C14 C15 C2 C3 177.7(3) . . . . ?
C14 C15 C2 C1 1.4(4) . . . . ?
